data_4133841
loop_
_publ_author_name
'Shi, Chao'
'Ye, Le'
'Gong, Zhi-Xin'
'Ma, Jia-Jun'
'Wang, Qin-Wen'
'Jiang, Jia-Ying'
'Hua, Miao-Miao'
'Wang, Chang-Feng'
'Yu, Hui'
'Zhang, Yi'
'Ye, Heng-Yun'

_publ_section_title
;
 Two-Dimensional Organic-Inorganic Hybrid Rare-Earth Double Perovskite
 Ferroelectrics.
;
_journal_name_full 'Journal of the American Chemical Society'
_journal_paper_doi 10.1021/jacs.9b11697
_journal_year 2019
_chemical_absolute_configuration syn
_chemical_formula_sum 'C24 H56 Dy N12 O28 Rb'
_chemical_formula_weight 1208.77
_space_group_crystal_system orthorhombic
_space_group_IT_number 21
_space_group_name_Hall 'B 2 2'
_space_group_name_H-M_alt 'B 2 2 2'
_audit_creation_method SHELXL-2017/1
_cell_angle_alpha 90
_cell_angle_beta 90
_cell_angle_gamma 90
_cell_formula_units_Z 2
_cell_length_a 9.9498(7)
_cell_length_b 9.8982(7)
_cell_length_c 24.245(3)
_cell_measurement_reflns_used 5486
_cell_measurement_temperature 363(2)
_cell_measurement_theta_max 27.6870
_cell_measurement_theta_min 2.1980
_cell_volume 2387.8(4)
_computing_structure_refinement 'SHELXL-2017/1 (Sheldrick, 2017)'
_diffrn_ambient_temperature 363(2)
_diffrn_measured_fraction_theta_full 0.998
_diffrn_measured_fraction_theta_max 0.823
_diffrn_measurement_device_type 'rigaku synergy'
_diffrn_radiation_type MoK\a
_diffrn_radiation_wavelength 0.71073
_diffrn_reflns_av_R_equivalents 0.0690
_diffrn_reflns_av_unetI/netI 0.0569
_diffrn_reflns_Laue_measured_fraction_full 0.998
_diffrn_reflns_Laue_measured_fraction_max 0.823
_diffrn_reflns_limit_h_max 14
_diffrn_reflns_limit_h_min -13
_diffrn_reflns_limit_k_max 12
_diffrn_reflns_limit_k_min -13
_diffrn_reflns_limit_l_max 31
_diffrn_reflns_limit_l_min -34
_diffrn_reflns_number 8760
_diffrn_reflns_point_group_measured_fraction_full 0.995
_diffrn_reflns_point_group_measured_fraction_max 0.784
_diffrn_reflns_theta_full 25.242
_diffrn_reflns_theta_max 31.241
_diffrn_reflns_theta_min 2.057
_exptl_absorpt_coefficient_mu 2.677
_exptl_absorpt_correction_T_max 1.00000
_exptl_absorpt_correction_T_min 0.23490
_exptl_absorpt_correction_type multi-scan
_exptl_crystal_colour colorless
_exptl_crystal_density_diffrn 1.681
_exptl_crystal_description block
_exptl_crystal_F_000 1222
_exptl_crystal_size_max 0.17
_exptl_crystal_size_mid 0.15
_exptl_crystal_size_min 0.13
_refine_diff_density_max 2.189
_refine_diff_density_min -0.680
_refine_diff_density_rms 0.172
_refine_ls_abs_structure_details
;
 Flack x determined using 737 quotients [(I+)-(I-)]/[(I+)+(I-)]
 (Parsons, Flack and Wagner, Acta Cryst. B69 (2013) 249-259).
;
_refine_ls_abs_structure_Flack 0.48(3)
_refine_ls_extinction_method none
_refine_ls_goodness_of_fit_ref 1.007
_refine_ls_hydrogen_treatment undef
_refine_ls_matrix_type full
_refine_ls_number_parameters 195
_refine_ls_number_reflns 3059
_refine_ls_number_restraints 81
_refine_ls_restrained_S_all 1.006
_refine_ls_R_factor_all 0.0916
_refine_ls_R_factor_gt 0.0713
_refine_ls_shift/su_max 0.000
_refine_ls_shift/su_mean 0.000
_refine_ls_structure_factor_coef Fsqd
_refine_ls_weighting_details 'w=1/[\s^2^(Fo^2^)+(0.1278P)^2^] where P=(Fo^2^+2Fc^2^)/3'
_refine_ls_weighting_scheme calc
_refine_ls_wR_factor_gt 0.1773
_refine_ls_wR_factor_ref 0.1896
_reflns_Friedel_coverage 0.695
_reflns_Friedel_fraction_full 0.990
_reflns_Friedel_fraction_max 0.735
_reflns_number_gt 2219
_reflns_number_total 3059
_reflns_threshold_expression 'I > 2\s(I)'
_cod_data_source_file ja9b11697_si_004.cif
_cod_data_source_block (R3HQ)4RbDy(NO3)8-T363K
_cod_original_cell_volume 2387.7(4)
_cod_original_sg_symbol_H-M ' B 2 2 2'
_cod_database_code 4133841
_shelx_shelxl_version_number 2017/1
_shelx_space_group_comment
;
The symmetry employed for this shelxl refinement is uniquely defined
by the following loop, which should always be used as a source of
symmetry information in preference to the above space-group names.
They are only intended as comments.
;

loop_
_space_group_symop_operation_xyz
'x, y, z'
'-x, y, -z'
'x, -y, -z'
'-x, -y, z'
'x+1/2, y, z+1/2'
'-x+1/2, y, -z+1/2'
'x+1/2, -y, -z+1/2'
'-x+1/2, -y, z+1/2'

loop_
_atom_site_label
_atom_site_type_symbol
_atom_site_fract_x
_atom_site_fract_y
_atom_site_fract_z
_atom_site_U_iso_or_equiv
_atom_site_adp_type
_atom_site_occupancy
_atom_site_site_symmetry_order
_atom_site_calc_flag
_atom_site_refinement_flags_posn
_atom_site_refinement_flags_adp
_atom_site_refinement_flags_occupancy
Dy1 Dy 0.000000 0.000000 0.000000 0.0676(4) Uani 1 4 d S T P
O1 O -0.2361(19) -0.0886(18) -0.005(2) 0.104(8) Uani 0.5 1 d . . P
O2 O 0.176(4) 0.178(4) 0.0395(11) 0.124(15) Uani 0.5 1 d . . P
O3 O -0.159(3) -0.162(3) -0.0463(15) 0.112(11) Uani 0.5 1 d . . P
O4 O -0.0902(18) -0.2364(17) -0.0062(17) 0.095(6) Uani 0.5 1 d . . P
O6 O -0.2963(18) -0.2961(19) -0.007(3) 0.187(10) Uani 1 1 d . . .
N2 N -0.2147(15) -0.2125(16) -0.0091(4) 0.079(3) Uani 1 1 d . . .
N3 N 0.000000 0.000000 0.1229(8) 0.123(11) Uani 1 2 d S T P
O8 O -0.074(3) 0.087(3) 0.0965(16) 0.101(11) Uani 0.5 1 d . . P
O9 O 0.075(4) -0.060(3) -0.0924(12) 0.101(12) Uani 0.5 1 d . . P
Rb1 Rb -0.500000 -0.500000 0.000000 0.0812(5) Uani 1 4 d S T P
O21 O 0.000000 0.000000 0.1704(6) 0.156(8) Uani 1 2 d S T P
C3 C -0.500000 0.000000 0.0916(19) 0.191(16) Uani 1 2 d S TU P
C5 C -0.641(5) -0.078(5) 0.1578(19) 0.206(17) Uani 1 1 d . U .
C6 C -0.430(5) -0.394(5) 0.3103(19) 0.109(11) Uani 0.5 1 d . U P
C7 C -0.564(4) -0.368(4) 0.3320(15) 0.162(13) Uani 1 1 d . U .
C8 C -0.603(3) 0.060(3) 0.1895(14) 0.162(10) Uani 1 1 d . U .
C9 C -0.516(12) -0.126(4) 0.1545(16) 0.220(18) Uani 1 1 d . U .
C10 C -0.383(4) -0.514(12) 0.3453(16) 0.214(16) Uani 1 1 d . U .
C12 C -0.364(8) -0.452(9) 0.394(4) 0.24(4) Uani 0.5 1 d . U P
C28 C -0.500000 -0.500000 0.4107(17) 0.180(14) Uani 1 2 d S TU P
C27 C -0.454(7) -0.122(6) 0.100(3) 0.19(2) Uani 0.5 1 d . U P
N53 N -0.500000 -0.500000 0.1488(15) 0.29(3) Uani 1 2 d DS TU P
O52 O -0.397(4) -0.542(6) 0.124(2) 0.23(3) Uani 0.5 1 d D U P
O51 O -0.548(6) -0.405(4) 0.121(2) 0.21(3) Uani 0.5 1 d D U P

loop_
_atom_site_aniso_label
_atom_site_aniso_U_11
_atom_site_aniso_U_22
_atom_site_aniso_U_33
_atom_site_aniso_U_23
_atom_site_aniso_U_13
_atom_site_aniso_U_12
Dy1 0.0564(4) 0.0551(4) 0.0914(7) 0.000 0.000 0.000
O1 0.096(10) 0.095(10) 0.12(2) 0.04(2) -0.02(2) -0.013(8)
O2 0.17(3) 0.14(3) 0.060(11) -0.050(17) -0.037(17) 0.03(2)
O3 0.067(12) 0.082(14) 0.19(3) 0.039(16) 0.018(14) -0.008(11)
O4 0.103(11) 0.085(8) 0.096(17) -0.014(16) 0.004(16) -0.008(7)
O6 0.157(12) 0.162(12) 0.24(3) -0.02(2) 0.02(3) -0.106(11)
N2 0.098(6) 0.108(7) 0.031(5) 0.004(5) -0.001(5) -0.017(6)
N3 0.15(2) 0.142(19) 0.076(11) 0.000 0.000 -0.10(3)
O8 0.096(15) 0.058(10) 0.15(2) -0.003(12) -0.056(15) 0.009(9)
O9 0.13(2) 0.090(18) 0.077(14) -0.004(10) 0.042(16) -0.007(13)
Rb1 0.0623(8) 0.0630(8) 0.1182(14) 0.000 0.000 0.000
O21 0.193(18) 0.191(17) 0.082(9) 0.000 0.000 -0.06(3)
C3 0.197(19) 0.196(19) 0.179(18) 0.000 0.000 -0.001(14)
C5 0.20(2) 0.21(2) 0.21(2) -0.005(12) 0.009(12) -0.008(13)
C6 0.117(15) 0.106(15) 0.104(14) 0.017(11) 0.001(11) 0.007(11)
C7 0.172(17) 0.142(15) 0.171(16) 0.020(11) -0.002(12) -0.003(11)
C8 0.152(14) 0.166(15) 0.167(14) 0.005(11) 0.019(11) 0.000(11)
C9 0.22(2) 0.22(2) 0.22(2) -0.027(12) -0.002(13) 0.007(13)
C10 0.213(18) 0.21(2) 0.217(18) -0.003(13) -0.032(12) -0.006(14)
C12 0.24(4) 0.24(4) 0.24(4) -0.004(13) 0.004(13) -0.001(14)
C28 0.184(18) 0.181(18) 0.174(17) 0.000 0.000 -0.001(14)
C27 0.19(3) 0.19(3) 0.18(3) -0.004(13) 0.004(13) 0.003(13)
N53 0.29(3) 0.29(3) 0.29(3) 0.000 0.000 0.002(14)
O52 0.23(3) 0.22(3) 0.24(3) -0.007(13) -0.028(13) -0.004(13)
O51 0.21(3) 0.22(3) 0.21(3) -0.025(13) 0.002(13) 0.003(13)

loop_
_atom_type_symbol
_atom_type_description
_atom_type_scat_dispersion_real
_atom_type_scat_dispersion_imag
_atom_type_scat_source
C C 0.0033 0.0016 'International Tables Vol C Tables 4.2.6.8 and 6.1.1.4'
H H 0.0000 0.0000 'International Tables Vol C Tables 4.2.6.8 and 6.1.1.4'
Dy Dy -0.1892 4.4098 'International Tables Vol C Tables 4.2.6.8 and 6.1.1.4'
N N 0.0061 0.0033 'International Tables Vol C Tables 4.2.6.8 and 6.1.1.4'
O O 0.0106 0.0060 'International Tables Vol C Tables 4.2.6.8 and 6.1.1.4'
Rb Rb -0.9393 2.9676 'International Tables Vol C Tables 4.2.6.8 and 6.1.1.4'

loop_
_geom_angle_atom_site_label_1
_geom_angle_atom_site_label_2
_geom_angle_atom_site_label_3
_geom_angle
_geom_angle_site_symmetry_1
_geom_angle_site_symmetry_3
O9 Dy1 O9 144(2) . 3
O9 Dy1 O9 46(2) . 4
O9 Dy1 O9 151.9(16) 3 4
O9 Dy1 O9 151.9(16) . 2
O9 Dy1 O9 46(2) 3 2
O9 Dy1 O9 144(2) 4 2
O9 Dy1 O4 93.5(12) . 4
O9 Dy1 O4 73.7(13) 3 4
O9 Dy1 O4 80.1(12) 4 4
O9 Dy1 O4 113.0(13) 2 4
O9 Dy1 O4 113.0(13) . 3
O9 Dy1 O4 80.1(12) 3 3
O9 Dy1 O4 73.7(13) 4 3
O9 Dy1 O4 93.5(12) 2 3
O4 Dy1 O4 42.5(9) 4 3
O9 Dy1 O4 73.7(13) . 2
O9 Dy1 O4 93.5(12) 3 2
O9 Dy1 O4 113.0(13) 4 2
O9 Dy1 O4 80.1(12) 2 2
O4 Dy1 O4 138.1(8) 4 2
O4 Dy1 O4 173.1(19) 3 2
O9 Dy1 O4 80.1(12) . .
O9 Dy1 O4 113.0(13) 3 .
O9 Dy1 O4 93.5(12) 4 .
O9 Dy1 O4 73.7(13) 2 .
O4 Dy1 O4 173.1(19) 4 .
O4 Dy1 O4 138.1(8) 3 .
O4 Dy1 O4 42.5(9) 2 .
O9 Dy1 O1 99.0(15) . .
O9 Dy1 O1 114.7(16) 3 .
O9 Dy1 O1 75.6(14) 4 .
O9 Dy1 O1 71.0(15) 2 .
O4 Dy1 O1 131.1(6) 4 .
O4 Dy1 O1 89.7(6) 3 .
O4 Dy1 O1 90.7(6) 2 .
O4 Dy1 O1 48.5(6) . .
O9 Dy1 O1 75.6(14) . 4
O9 Dy1 O1 71.0(15) 3 4
O9 Dy1 O1 99.0(15) 4 4
O9 Dy1 O1 114.7(16) 2 4
O4 Dy1 O1 48.5(6) 4 4
O4 Dy1 O1 90.7(6) 3 4
O4 Dy1 O1 89.7(6) 2 4
O4 Dy1 O1 131.1(6) . 4
O1 Dy1 O1 174(2) . 4
O9 Dy1 O1 71.0(15) . 2
O9 Dy1 O1 75.6(14) 3 2
O9 Dy1 O1 114.7(16) 4 2
O9 Dy1 O1 99.0(15) 2 2
O4 Dy1 O1 89.7(6) 4 2
O4 Dy1 O1 131.1(6) 3 2
O4 Dy1 O1 48.5(6) 2 2
O4 Dy1 O1 90.7(6) . 2
O1 Dy1 O1 139.1(8) . 2
O1 Dy1 O1 41.3(10) 4 2
O9 Dy1 O1 114.7(16) . 3
O9 Dy1 O1 99.0(15) 3 3
O9 Dy1 O1 71.0(15) 4 3
O9 Dy1 O1 75.6(14) 2 3
O4 Dy1 O1 90.7(6) 4 3
O4 Dy1 O1 48.5(6) 3 3
O4 Dy1 O1 131.1(6) 2 3
O4 Dy1 O1 89.7(6) . 3
O1 Dy1 O1 41.3(10) . 3
O1 Dy1 O1 139.1(8) 4 3
O1 Dy1 O1 174(2) 2 3
N2 O1 O3 50.8(18) . .
N2 O1 O2 54(2) . 4
O3 O1 O2 89.5(15) . 4
N2 O1 O1 169(2) . 3
O3 O1 O1 126(3) . 3
O2 O1 O1 118(4) 4 3
N2 O1 Dy1 100.8(13) . .
O3 O1 Dy1 73.3(14) . .
O2 O1 Dy1 78.4(18) 4 .
O1 O1 Dy1 69.3(5) 3 .
N2 O2 O4 52.8(18) 4 4
N2 O2 O1 52.0(18) 4 4
O4 O2 O1 86(2) 4 4
N2 O2 Dy1 92.5(14) 4 .
O4 O2 Dy1 67.6(13) 4 .
O1 O2 Dy1 67.6(13) 4 .
N2 O3 O4 58.0(19) . .
N2 O3 O1 55.6(19) . .
O4 O3 O1 93(3) . .
N2 O3 O8 177(3) . 3
O4 O3 O8 120(2) . 3
O1 O3 O8 124(2) . 3
N2 O3 Dy1 103(2) . .
O4 O3 Dy1 73.7(15) . .
O1 O3 Dy1 73.1(16) . .
O8 O3 Dy1 73.9(16) 3 .
N2 O4 O3 51.9(17) . .
N2 O4 O2 54(2) . 4
O3 O4 O2 91.7(16) . 4
N2 O4 Dy1 100.3(12) . .
O3 O4 Dy1 73.9(14) . .
O2 O4 Dy1 78.5(17) 4 .
N2 O6 Rb1 179(3) . .
O6 N2 O3 133(4) . .
O6 N2 O1 125(2) . .
O3 N2 O1 74(3) . .
O6 N2 O4 123(2) . .
O3 N2 O4 70(2) . .
O1 N2 O4 110.4(16) . .
O6 N2 O2 111(3) . 4
O3 N2 O2 117(2) . 4
O1 N2 O2 74(3) . 4
O4 N2 O2 73(3) . 4
O21 N3 O9 127.8(15) . 2
O21 N3 O9 127.8(15) . 3
O9 N3 O9 104(3) 2 3
O21 N3 O8 120(2) . .
O9 N3 O8 71.0(17) 2 .
O9 N3 O8 73.8(18) 3 .
O21 N3 O8 120(2) . 4
O9 N3 O8 73.8(18) 2 4
O9 N3 O8 71.0(17) 3 4
O8 N3 O8 121(4) . 4
N3 O8 O9 51(2) . 2
N3 O8 O9 50.1(18) . 3
O9 O8 O9 80(3) 2 3
N3 O8 O3 161(3) . 3
O9 O8 O3 113(4) 2 3
O9 O8 O3 122(4) 3 3
N3 O8 Dy1 94(2) . .
O9 O8 Dy1 67(2) 2 .
O9 O8 Dy1 67(2) 3 .
O3 O8 Dy1 68.3(18) 3 .
N3 O9 O8 58(2) 2 2
N3 O9 O8 56(2) 2 3
O8 O9 O8 100(3) 2 3
N3 O9 Dy1 105(2) 2 .
O8 O9 Dy1 79(2) 2 .
O8 O9 Dy1 79(2) 3 .
O6 Rb1 O6 90.4(9) 4_445 3_545
O6 Rb1 O6 89.9(9) 4_445 2_455
O6 Rb1 O6 174(2) 3_545 2_455
O6 Rb1 O6 174(2) 4_445 .
O6 Rb1 O6 89.9(9) 3_545 .
O6 Rb1 O6 90.4(9) 2_455 .
O6 Rb1 O51 68.1(13) 4_445 3_545
O6 Rb1 O51 87.1(16) 3_545 3_545
O6 Rb1 O51 99.0(16) 2_455 3_545
O6 Rb1 O51 105.5(13) . 3_545
O6 Rb1 O51 87.1(16) 4_445 4_445
O6 Rb1 O51 68.1(13) 3_545 4_445
O6 Rb1 O51 105.5(13) 2_455 4_445
O6 Rb1 O51 99.0(16) . 4_445
O51 Rb1 O51 145.0(14) 3_545 4_445
O6 Rb1 O51 105.5(13) 4_445 2_455
O6 Rb1 O51 99.0(16) 3_545 2_455
O6 Rb1 O51 87.1(16) 2_455 2_455
O6 Rb1 O51 68.1(13) . 2_455
O51 Rb1 O51 39.5(9) 3_545 2_455
O51 Rb1 O51 162.4(19) 4_445 2_455
O6 Rb1 O51 99.0(16) 4_445 .
O6 Rb1 O51 105.5(13) 3_545 .
O6 Rb1 O51 68.1(13) 2_455 .
O6 Rb1 O51 87.1(16) . .
O51 Rb1 O51 162.4(19) 3_545 .
O51 Rb1 O51 39.5(9) 4_445 .
O51 Rb1 O51 145.0(14) 2_455 .
O6 Rb1 O52 100.8(16) 4_445 .
O6 Rb1 O52 68.3(13) 3_545 .
O6 Rb1 O52 105.3(13) 2_455 .
O6 Rb1 O52 85.3(16) . .
O51 Rb1 O52 153.3(14) 3_545 .
O51 Rb1 O52 13.7(14) 4_445 .
O51 Rb1 O52 150.9(13) 2_455 .
O51 Rb1 O52 37.2(5) . .
O6 Rb1 O52 68.3(13) 4_445 2_455
O6 Rb1 O52 100.8(16) 3_545 2_455
O6 Rb1 O52 85.3(16) 2_455 2_455
O6 Rb1 O52 105.3(13) . 2_455
O51 Rb1 O52 13.7(14) 3_545 2_455
O51 Rb1 O52 153.3(14) 4_445 2_455
O51 Rb1 O52 37.2(5) 2_455 2_455
O51 Rb1 O52 150.9(13) . 2_455
O52 Rb1 O52 165(2) . 2_455
O6 Rb1 O52 85.3(16) 4_445 4_445
O6 Rb1 O52 105.3(13) 3_545 4_445
O6 Rb1 O52 68.3(13) 2_455 4_445
O6 Rb1 O52 100.8(16) . 4_445
O51 Rb1 O52 150.9(13) 3_545 4_445
O51 Rb1 O52 37.2(5) 4_445 4_445
O51 Rb1 O52 153.3(14) 2_455 4_445
O51 Rb1 O52 13.7(14) . 4_445
O52 Rb1 O52 40.2(7) . 4_445
O52 Rb1 O52 142.9(12) 2_455 4_445
O6 Rb1 O52 105.3(13) 4_445 3_545
O6 Rb1 O52 85.3(17) 3_545 3_545
O6 Rb1 O52 100.8(16) 2_455 3_545
O6 Rb1 O52 68.3(13) . 3_545
O51 Rb1 O52 37.2(5) 3_545 3_545
O51 Rb1 O52 150.9(13) 4_445 3_545
O51 Rb1 O52 13.7(14) 2_455 3_545
O51 Rb1 O52 153.3(14) . 3_545
O52 Rb1 O52 142.9(12) . 3_545
O52 Rb1 O52 40.2(7) 2_455 3_545
O52 Rb1 O52 165(2) 4_445 3_545
C27 C3 C27 162(7) 4_455 .
C27 C3 C9 116(5) 4_455 .
C27 C3 C9 48(3) . .
C27 C3 C9 48(3) 4_455 4_455
C27 C3 C9 116(5) . 4_455
C9 C3 C9 79(3) . 4_455
C9 C5 C8 97(4) . .
C7 C6 C10 102(4) . .
C10 C7 C6 108(5) 4_445 .
C5 C8 C9 105(3) . 4_455
C5 C9 C27 116(6) . .
C5 C9 C8 121(4) . 4_455
C27 C9 C8 99(6) . 4_455
C5 C9 C3 84(4) . .
C27 C9 C3 41(3) . .
C8 C9 C3 95(4) 4_455 .
C7 C10 C12 132(7) 4_445 .
C7 C10 C6 115(3) 4_445 .
C12 C10 C6 100(7) . .
C7 C10 C28 91(4) 4_445 .
C12 C10 C28 49(4) . .
C6 C10 C28 102(4) . .
C10 C12 C28 88(6) . .
C12 C28 C12 149(8) 4_445 .
C12 C28 C10 43(4) 4_445 4_445
C12 C28 C10 108(5) . 4_445
C12 C28 C10 108(5) 4_445 .
C12 C28 C10 43(4) . .
C10 C28 C10 73(3) 4_445 .
C3 C27 C9 91(5) . .
O51 N53 O51 114(6) . 4_445
O51 N53 O52 35(4) . 4_445
O51 N53 O52 108(2) 4_445 4_445
O51 N53 O52 108(2) . .
O51 N53 O52 35(4) 4_445 .
O52 N53 O52 123(6) 4_445 .
O51 N53 Rb1 57(3) . .
O51 N53 Rb1 57(3) 4_445 .
O52 N53 Rb1 62(3) 4_445 .
O52 N53 Rb1 62(3) . .
O51 O52 N53 72(2) 4_445 .
O51 O52 Rb1 76(8) 4_445 .
N53 O52 Rb1 98(3) . .
O52 O51 N53 73(2) 4_445 .
O52 O51 Rb1 91(8) 4_445 .
N53 O51 Rb1 103(3) . .

loop_
_geom_bond_atom_site_label_1
_geom_bond_atom_site_label_2
_geom_bond_distance
_geom_bond_site_symmetry_2
Dy1 O9 2.44(2) .
Dy1 O9 2.44(2) 3
Dy1 O9 2.44(2) 4
Dy1 O9 2.44(2) 2
Dy1 O4 2.511(17) 4
Dy1 O4 2.511(17) 3
Dy1 O4 2.511(17) 2
Dy1 O4 2.511(17) .
Dy1 O1 2.511(18) .
Dy1 O1 2.511(18) 4
Dy1 O1 2.511(18) 2
Dy1 O1 2.511(18) 3
O1 N2 1.25(3) .
O1 O3 1.45(5) .
O1 O2 1.52(4) 4
O1 O1 1.77(4) 3
O2 N2 1.29(4) 4
O2 O4 1.51(4) 4
O3 N2 1.17(3) .
O3 O4 1.40(5) .
O3 O8 1.65(4) 3
O4 N2 1.26(2) .
O6 N2 1.16(2) .
O6 Rb1 2.865(12) .
N3 O21 1.15(2) .
N3 O9 1.21(4) 2
N3 O9 1.21(4) 3
N3 O8 1.30(3) .
N3 O8 1.30(3) 4
O8 O9 1.46(3) 2
O8 O9 1.51(4) 3
Rb1 O51 3.11(6) 3_545
Rb1 O51 3.11(6) 4_445
Rb1 O51 3.11(6) 2_455
Rb1 O51 3.11(6) .
Rb1 O52 3.21(6) .
Rb1 O52 3.21(6) 2_455
Rb1 O52 3.21(6) 4_445
Rb1 O52 3.21(6) 3_545
C3 C27 1.31(6) 4_455
C3 C27 1.31(6) .
C3 C9 1.97(5) .
C3 C9 1.97(5) 4_455
C5 C9 1.33(11) .
C5 C8 1.61(5) .
C6 C7 1.45(5) .
C6 C10 1.53(10) .
C7 C10 1.32(10) 4_445
C8 C9 1.60(9) 4_455
C9 C27 1.46(7) .
C10 C12 1.35(9) .
C10 C28 1.98(5) .
C12 C28 1.48(8) .
N53 O51 1.251(14) .
N53 O51 1.251(13) 4_445
N53 O52 1.253(14) 4_445
N53 O52 1.253(14) .
O52 O51 0.76(8) 4_445

loop_
_geom_torsion_atom_site_label_1
_geom_torsion_atom_site_label_2
_geom_torsion_atom_site_label_3
_geom_torsion_atom_site_label_4
_geom_torsion
_geom_torsion_site_symmetry_1
_geom_torsion_site_symmetry_4
O2 O1 O3 N2 42(2) 4 .
O1 O1 O3 N2 167(4) 3 .
Dy1 O1 O3 N2 120(2) . .
N2 O1 O3 O4 -47.6(17) . .
O2 O1 O3 O4 -5.9(19) 4 .
O1 O1 O3 O4 120(4) 3 .
Dy1 O1 O3 O4 72.1(14) . .
N2 O1 O3 O8 -176(4) . 3
O2 O1 O3 O8 -135(4) 4 3
O1 O1 O3 O8 -9(6) 3 3
Dy1 O1 O3 O8 -57(3) . 3
N2 O1 O3 Dy1 -120(2) . .
O2 O1 O3 Dy1 -78.0(19) 4 .
O1 O1 O3 Dy1 47(3) 3 .
O1 O3 O4 N2 46.0(16) . .
O8 O3 O4 N2 178(4) 3 .
Dy1 O3 O4 N2 117.5(19) . .
N2 O3 O4 O2 -40(2) . 4
O1 O3 O4 O2 5.9(19) . 4
O8 O3 O4 O2 138(3) 3 4
Dy1 O3 O4 O2 77.5(18) . 4
N2 O3 O4 Dy1 -117.5(19) . .
O1 O3 O4 Dy1 -71.6(14) . .
O8 O3 O4 Dy1 60(3) 3 .
O4 O3 N2 O6 -117(3) . .
O1 O3 N2 O6 123(4) . .
Dy1 O3 N2 O6 -178(3) . .
O4 O3 N2 O1 119(2) . .
Dy1 O3 N2 O1 59(2) . .
O1 O3 N2 O4 -119(2) . .
Dy1 O3 N2 O4 -60.9(17) . .
O4 O3 N2 O2 58(2) . 4
O1 O3 N2 O2 -62(2) . 4
Dy1 O3 N2 O2 -3(2) . 4
O3 O1 N2 O6 -131(5) . .
O2 O1 N2 O6 104(4) 4 .
O1 O1 N2 O6 151(26) 3 .
Dy1 O1 N2 O6 171(4) . .
O2 O1 N2 O3 -125(2) 4 .
O1 O1 N2 O3 -78(28) 3 .
Dy1 O1 N2 O3 -58(2) . .
O3 O1 N2 O4 61(3) . .
O2 O1 N2 O4 -64(3) 4 .
O1 O1 N2 O4 -17(30) 3 .
Dy1 O1 N2 O4 3(4) . .
O3 O1 N2 O2 125(2) . 4
O1 O1 N2 O2 47(28) 3 4
Dy1 O1 N2 O2 67(2) . 4
O3 O4 N2 O6 129(4) . .
O2 O4 N2 O6 -104(4) 4 .
Dy1 O4 N2 O6 -171(4) . .
O2 O4 N2 O3 128(2) 4 .
Dy1 O4 N2 O3 60(2) . .
O3 O4 N2 O1 -63(3) . .
O2 O4 N2 O1 65(3) 4 .
Dy1 O4 N2 O1 -3(4) . .
O3 O4 N2 O2 -128(2) . 4
Dy1 O4 N2 O2 -68(2) . 4
O21 N3 O8 O9 -123.4(15) . 2
O9 N3 O8 O9 112(3) 3 2
O8 N3 O8 O9 56.6(15) 4 2
O21 N3 O8 O9 124.7(18) . 3
O9 N3 O8 O9 -112(3) 2 3
O8 N3 O8 O9 -55.3(18) 4 3
O21 N3 O8 O3 -161(8) . 3
O9 N3 O8 O3 -38(8) 2 3
O9 N3 O8 O3 74(9) 3 3
O8 N3 O8 O3 19(8) 4 3
O21 N3 O8 Dy1 180.000(1) . .
O9 N3 O8 Dy1 -56.6(15) 2 .
O9 N3 O8 Dy1 55.3(18) 3 .
O8 N3 O8 Dy1 0.001(2) 4 .
C10 C6 C7 C10 -35(5) . 4_445
C9 C5 C8 C9 50(4) . 4_455
C8 C5 C9 C27 -107(5) . .
C8 C5 C9 C8 13(5) . 4_455
C8 C5 C9 C3 -80(3) . .
C7 C6 C10 C7 76(5) . 4_445
C7 C6 C10 C12 -71(6) . .
C7 C6 C10 C28 -21(5) . .
C7 C10 C12 C28 -41(9) 4_445 .
C6 C10 C12 C28 97(4) . .
C10 C12 C28 C12 -23(5) . 4_445
C10 C12 C28 C10 -38(8) . 4_445
C27 C3 C27 C9 24(4) 4_455 .
C9 C3 C27 C9 43(8) 4_455 .
C5 C9 C27 C3 43(6) . .
C8 C9 C27 C3 -88(4) 4_455 .
O51 N53 O52 O51 -107(10) . 4_445
O52 N53 O52 O51 -72(8) 4_445 4_445
Rb1 N53 O52 O51 -72(8) . 4_445
O51 N53 O52 Rb1 -35(4) . .
O51 N53 O52 Rb1 72(8) 4_445 .
O52 N53 O52 Rb1 0.000(3) 4_445 .
O51 N53 O51 O52 86(8) 4_445 4_445
O52 N53 O51 O52 124(9) . 4_445
Rb1 N53 O51 O52 86(8) . 4_445
O51 N53 O51 Rb1 0.000(3) 4_445 .
O52 N53 O51 Rb1 -86(8) 4_445 .
O52 N53 O51 Rb1 37(4) . .
